data_1101111
loop_
_publ_author_name
'MAUD software'

_chemical_formula_sum 'Fe Li O4 P'
_chemical_name_common 'Lithium Iron Phosphate(V)'
_space_group_IT_number 62
_space_group_name_Hall '-P 2ac 2n'
_space_group_name_H-M_alt 'P n m a'
_symmetry_cell_setting orthorhombic
_symmetry_space_group_name_H-M 'P n m a'
_cell_angle_alpha 90.
_cell_angle_beta 90.
_cell_angle_gamma 90.
_cell_formula_units_Z 4
_cell_length_a 10.3328(3)
_cell_length_b 6.0043(2)
_cell_length_c 4.6977(2)
_refine_ls_d_res_high 5000
_refine_ls_d_res_low 0
_reflns_d_resolution_high 50
_reflns_d_resolution_low 0.3
_cod_original_formula_sum 'Fe1 Li1 O4 P1'
_cod_database_code 1101111

loop_
_space_group_symop_id
_space_group_symop_operation_xyz
1 x,y,z
2 -x+1/2,-y,z+1/2
3 x+1/2,-y+1/2,-z+1/2
4 -x,y+1/2,-z
5 -x,-y,-z
6 x+1/2,y,-z+1/2
7 -x+1/2,y+1/2,z+1/2
8 x,-y+1/2,z

loop_
_atom_site_label
_atom_site_type_symbol
_atom_site_occupancy
_atom_site_fract_x
_atom_site_fract_y
_atom_site_fract_z
_atom_site_B_iso_or_equiv
Fe1 Fe2+ 1. 0.2816(2) 0.25 0.975(7) -0.26(8)
Li1 Li1+ 1. 0.0 0.0 0.0 -3.1(4)
P1 P 1. 0.0948(5) 0.25 0.423(1) 0.0(1)
O1 O2- 1. 0.094(1) 0.25 0.741(2) 1.0(3)
O2 O2- 1. 0.453(1) 0.25 0.227(2) -0.0779727
O3 O2- 1. 0.1613(8) 0.047(1) 0.282(1) 0.6(2)
